data_7000391
loop_
_publ_author_name
'Agostinho, Magno'
'Rosa, Vitor'
'Avil\'es, Teresa'
'Welter, Richard'
'Braunstein, Pierre'

_publ_section_title
;
 Synthesis and characterization of Co and Ni complexes stabilized by
 keto- and acetamide-derived P,O-type phosphine ligands
;
_journal_issue 5
_journal_name_full 'Dalton Transactions'
_journal_page_first 814
_journal_page_last 822
_journal_paper_doi 10.1039/b814284j
_journal_year 2009
_chemical_formula_moiety 'C25 H22 Co I2 O P'
_chemical_formula_sum 'C25 H22 Co I2 O P'
_chemical_formula_weight 682.13
_chemical_name_systematic
;
?
;
_space_group_IT_number 14
_symmetry_cell_setting monoclinic
_symmetry_space_group_name_Hall '-P 2ybc'
_symmetry_space_group_name_H-M 'P 1 21/c 1'
_atom_sites_solution_hydrogens geom
_atom_sites_solution_primary direct
_atom_sites_solution_secondary difmap
_audit_creation_method SHELXL-97
_cell_angle_alpha 90.00
_cell_angle_beta 94.9260(8)
_cell_angle_gamma 90.00
_cell_formula_units_Z 4
_cell_length_a 10.2740(2)
_cell_length_b 8.19200(10)
_cell_length_c 28.0720(6)
_cell_measurement_reflns_used 5442
_cell_measurement_temperature 173(2)
_cell_measurement_theta_max 30.034
_cell_measurement_theta_min 0.998
_cell_volume 2353.94(7)
_computing_cell_refinement 'Denzo (Nonius B.V., 1998)'
_computing_data_collection 'Collect (Nonius B.V., 1998)'
_computing_data_reduction 'Denzo (Nonius B.V., 1998)'
_computing_molecular_graphics 'PLATON 98 (Spek, 1998)'
_computing_publication_material 'SHELXL-97 (Sheldrick, 1997)'
_computing_structure_refinement 'SHELXL-97 (Sheldrick, 1997)'
_computing_structure_solution 'SHELXS-97 (Sheldrick, 1997)'
_diffrn_ambient_temperature 173(2)
_diffrn_measured_fraction_theta_full 0.995
_diffrn_measured_fraction_theta_max 0.995
_diffrn_measurement_device_type KappaCCD
_diffrn_measurement_method '\f scans'
_diffrn_radiation_monochromator graphite
_diffrn_radiation_source 'fine-focus sealed tube'
_diffrn_radiation_type MoK\a
_diffrn_radiation_wavelength 0.71073
_diffrn_reflns_av_R_equivalents 0.0288
_diffrn_reflns_av_sigmaI/netI 0.0656
_diffrn_reflns_limit_h_max 14
_diffrn_reflns_limit_h_min -14
_diffrn_reflns_limit_k_max 11
_diffrn_reflns_limit_k_min -10
_diffrn_reflns_limit_l_max 39
_diffrn_reflns_limit_l_min -39
_diffrn_reflns_number 11181
_diffrn_reflns_theta_full 30.02
_diffrn_reflns_theta_max 30.02
_diffrn_reflns_theta_min 1.46
_exptl_absorpt_coefficient_mu 3.435
_exptl_absorpt_correction_type none
_exptl_crystal_colour black
_exptl_crystal_density_diffrn 1.925
_exptl_crystal_density_method 'not measured'
_exptl_crystal_description prism
_exptl_crystal_F_000 1312
_exptl_crystal_size_max 0.10
_exptl_crystal_size_mid 0.08
_exptl_crystal_size_min 0.08
_refine_diff_density_max 0.846
_refine_diff_density_min -0.925
_refine_diff_density_rms 0.142
_refine_ls_extinction_method none
_refine_ls_goodness_of_fit_ref 1.014
_refine_ls_hydrogen_treatment constr
_refine_ls_matrix_type full
_refine_ls_number_parameters 271
_refine_ls_number_reflns 6859
_refine_ls_number_restraints 0
_refine_ls_restrained_S_all 1.014
_refine_ls_R_factor_all 0.0622
_refine_ls_R_factor_gt 0.0337
_refine_ls_shift/su_max 0.002
_refine_ls_shift/su_mean 0.000
_refine_ls_structure_factor_coef Fsqd
_refine_ls_weighting_details 'calc w=1/[\s^2^(Fo^2^)+(0.0057P)^2^+0.0000P] where P=(Fo^2^+2Fc^2^)/3'
_refine_ls_weighting_scheme calc
_refine_ls_wR_factor_gt 0.0602
_refine_ls_wR_factor_ref 0.0688
_reflns_number_gt 4838
_reflns_number_total 6859
_reflns_threshold_expression >2sigma(I)
_cod_data_source_file b814284j.txt
_cod_data_source_block Complex1
_cod_original_sg_symbol_H-M P21/c
_cod_database_code 7000391

loop_
_symmetry_equiv_pos_as_xyz
'x, y, z'
'-x, y+1/2, -z+1/2'
'-x, -y, -z'
'x, -y-1/2, z-1/2'

loop_
_atom_site_label
_atom_site_type_symbol
_atom_site_fract_x
_atom_site_fract_y
_atom_site_fract_z
_atom_site_U_iso_or_equiv
_atom_site_adp_type
_atom_site_occupancy
_atom_site_symmetry_multiplicity
_atom_site_calc_flag
_atom_site_refinement_flags
_atom_site_disorder_assembly
_atom_site_disorder_group
I1 I 0.188103(19) -0.09408(2) 0.041451(7) 0.02822(6) Uani 1 1 d . . .
I2 I 0.509189(17) 0.10217(2) 0.088429(8) 0.03002(7) Uani 1 1 d . . .
Co1 Co 0.28944(3) 0.19592(5) 0.046759(13) 0.02059(10) Uani 1 1 d . . .
P1 P 0.22390(6) 0.25889(9) 0.11822(3) 0.01901(16) Uani 1 1 d . . .
O1 O 0.2067(2) 0.1666(3) 0.23946(7) 0.0381(6) Uani 1 1 d . . .
C1 C 0.2162(2) 0.0837(3) 0.15923(10) 0.0221(6) Uani 1 1 d . . .
H1A H 0.1715 -0.0078 0.1415 0.027 Uiso 1 1 calc . . .
H1B H 0.3064 0.0479 0.1693 0.027 Uiso 1 1 calc . . .
C2 C 0.1464(3) 0.1174(3) 0.20351(10) 0.0241(6) Uani 1 1 d . . .
C3 C 0.0023(3) 0.0897(3) 0.20182(10) 0.0229(6) Uani 1 1 d . . .
C4 C -0.0662(3) -0.0117(4) 0.16881(11) 0.0300(7) Uani 1 1 d . . .
H4 H -0.0212 -0.0646 0.1450 0.036 Uiso 1 1 calc . . .
C5 C -0.1986(3) -0.0367(4) 0.17021(12) 0.0400(9) Uani 1 1 d . . .
H5 H -0.2440 -0.1077 0.1478 0.048 Uiso 1 1 calc . . .
C6 C -0.2648(3) 0.0416(5) 0.20433(13) 0.0430(9) Uani 1 1 d . . .
H6 H -0.3561 0.0254 0.2052 0.052 Uiso 1 1 calc . . .
C7 C -0.1990(3) 0.1429(4) 0.23701(12) 0.0427(9) Uani 1 1 d . . .
H7 H -0.2453 0.1970 0.2603 0.051 Uiso 1 1 calc . . .
C8 C -0.0660(3) 0.1670(4) 0.23642(11) 0.0342(8) Uani 1 1 d . . .
H8 H -0.0211 0.2360 0.2595 0.041 Uiso 1 1 calc . . .
C9 C 0.0609(2) 0.3462(3) 0.11668(10) 0.0208(6) Uani 1 1 d . . .
C10 C -0.0358(3) 0.2864(4) 0.08307(10) 0.0242(6) Uani 1 1 d . . .
H10 H -0.0135 0.2097 0.0597 0.029 Uiso 1 1 calc . . .
C11 C -0.1639(3) 0.3385(4) 0.08368(11) 0.0297(7) Uani 1 1 d . . .
H11 H -0.2291 0.2978 0.0607 0.036 Uiso 1 1 calc . . .
C12 C -0.1971(3) 0.4496(4) 0.11764(11) 0.0320(7) Uani 1 1 d . . .
H12 H -0.2853 0.4840 0.1181 0.038 Uiso 1 1 calc . . .
C13 C -0.1030(3) 0.5105(4) 0.15074(11) 0.0329(8) Uani 1 1 d . . .
H13 H -0.1261 0.5879 0.1738 0.039 Uiso 1 1 calc . . .
C14 C 0.0267(3) 0.4587(4) 0.15055(11) 0.0276(7) Uani 1 1 d . . .
H14 H 0.0915 0.5004 0.1736 0.033 Uiso 1 1 calc . . .
C15 C 0.3314(2) 0.4068(3) 0.15004(10) 0.0204(6) Uani 1 1 d . . .
C16 C 0.4245(3) 0.3616(3) 0.18698(11) 0.0258(7) Uani 1 1 d . . .
H16 H 0.4261 0.2530 0.1989 0.031 Uiso 1 1 calc . . .
C17 C 0.5143(3) 0.4749(4) 0.20627(11) 0.0312(7) Uani 1 1 d . . .
H17 H 0.5766 0.4434 0.2316 0.037 Uiso 1 1 calc . . .
C18 C 0.5146(3) 0.6317(4) 0.18937(12) 0.0325(8) Uani 1 1 d . . .
H18 H 0.5777 0.7077 0.2024 0.039 Uiso 1 1 calc . . .
C19 C 0.4224(3) 0.6789(4) 0.15320(12) 0.0322(8) Uani 1 1 d . . .
H19 H 0.4219 0.7877 0.1415 0.039 Uiso 1 1 calc . . .
C20 C 0.3305(3) 0.5670(4) 0.13392(11) 0.0280(7) Uani 1 1 d . . .
H20 H 0.2665 0.6007 0.1095 0.034 Uiso 1 1 calc . . .
C21 C 0.1683(3) 0.2887(4) -0.00991(11) 0.0289(7) Uani 1 1 d . . .
H21 H 0.0783 0.2631 -0.0162 0.035 Uiso 1 1 calc . . .
C22 C 0.2202(3) 0.4156(4) 0.01902(11) 0.0310(7) Uani 1 1 d . . .
H22 H 0.1711 0.4933 0.0351 0.037 Uiso 1 1 calc . . .
C23 C 0.3589(3) 0.4091(4) 0.02046(12) 0.0335(8) Uani 1 1 d . . .
H23 H 0.4191 0.4781 0.0385 0.040 Uiso 1 1 calc . . .
C24 C 0.3903(3) 0.2784(4) -0.01049(11) 0.0357(8) Uani 1 1 d . . .
H24 H 0.4757 0.2476 -0.0176 0.043 Uiso 1 1 calc . . .
C25 C 0.2744(3) 0.2044(4) -0.02838(10) 0.0323(7) Uani 1 1 d . . .
H25 H 0.2671 0.1132 -0.0493 0.039 Uiso 1 1 calc . . .

loop_
_atom_site_aniso_label
_atom_site_aniso_U_11
_atom_site_aniso_U_22
_atom_site_aniso_U_33
_atom_site_aniso_U_23
_atom_site_aniso_U_13
_atom_site_aniso_U_12
I1 0.03389(12) 0.02086(11) 0.02889(12) -0.00230(9) -0.00326(9) -0.00391(8)
I2 0.01795(10) 0.03590(14) 0.03628(13) -0.00272(10) 0.00266(8) 0.00245(8)
Co1 0.02009(19) 0.0202(2) 0.0219(2) 0.00033(17) 0.00391(15) -0.00132(16)
P1 0.0178(3) 0.0187(4) 0.0205(4) 0.0005(3) 0.0011(3) 0.0000(3)
O1 0.0358(12) 0.0533(15) 0.0245(13) -0.0011(11) -0.0015(10) -0.0122(11)
C1 0.0225(14) 0.0198(15) 0.0239(16) 0.0027(13) 0.0018(11) -0.0007(12)
C2 0.0275(15) 0.0237(16) 0.0208(16) 0.0047(13) 0.0012(12) -0.0019(13)
C3 0.0254(14) 0.0221(16) 0.0214(16) 0.0076(13) 0.0025(12) -0.0004(12)
C4 0.0291(16) 0.0358(19) 0.0251(17) 0.0050(15) 0.0029(13) -0.0018(14)
C5 0.0272(17) 0.050(2) 0.041(2) 0.0123(19) -0.0057(15) -0.0088(16)
C6 0.0234(16) 0.062(3) 0.044(2) 0.024(2) 0.0052(15) 0.0009(17)
C7 0.0351(18) 0.059(2) 0.037(2) 0.0115(19) 0.0173(16) 0.0140(18)
C8 0.0374(18) 0.039(2) 0.0265(18) 0.0040(16) 0.0064(14) 0.0031(16)
C9 0.0211(14) 0.0190(15) 0.0223(16) 0.0022(13) 0.0012(11) 0.0013(12)
C10 0.0236(14) 0.0246(17) 0.0243(16) -0.0006(13) 0.0012(12) -0.0009(13)
C11 0.0210(15) 0.0379(19) 0.0297(18) 0.0045(15) -0.0012(13) -0.0031(14)
C12 0.0237(15) 0.0371(19) 0.036(2) 0.0039(16) 0.0073(13) 0.0109(15)
C13 0.0323(17) 0.0327(19) 0.0345(19) -0.0039(15) 0.0076(14) 0.0110(15)
C14 0.0252(15) 0.0285(17) 0.0286(18) -0.0011(14) -0.0003(12) 0.0021(13)
C15 0.0188(13) 0.0186(15) 0.0240(16) -0.0037(12) 0.0030(11) -0.0020(11)
C16 0.0280(15) 0.0204(15) 0.0287(18) -0.0020(13) 0.0000(13) -0.0001(13)
C17 0.0238(15) 0.036(2) 0.0328(19) -0.0068(16) -0.0044(13) -0.0016(14)
C18 0.0275(16) 0.0324(19) 0.038(2) -0.0097(16) 0.0041(14) -0.0105(14)
C19 0.0353(18) 0.0203(17) 0.042(2) -0.0060(15) 0.0067(15) -0.0044(14)
C20 0.0310(16) 0.0229(17) 0.0296(18) 0.0019(14) -0.0012(13) 0.0001(13)
C21 0.0324(16) 0.0273(17) 0.0263(17) 0.0104(14) -0.0022(13) 0.0025(14)
C22 0.0410(18) 0.0247(17) 0.0284(18) 0.0077(14) 0.0097(14) 0.0055(14)
C23 0.0406(18) 0.0301(19) 0.0308(19) 0.0031(15) 0.0092(14) -0.0110(15)
C24 0.0359(18) 0.041(2) 0.0322(19) 0.0076(16) 0.0163(14) -0.0025(16)
C25 0.0465(19) 0.0320(19) 0.0189(16) 0.0043(14) 0.0059(14) -0.0033(16)

loop_
_atom_type_symbol
_atom_type_description
_atom_type_scat_dispersion_real
_atom_type_scat_dispersion_imag
_atom_type_scat_source
C C 0.0033 0.0016 'International Tables Vol C Tables 4.2.6.8 and 6.1.1.4'
H H 0.0000 0.0000 'International Tables Vol C Tables 4.2.6.8 and 6.1.1.4'
O O 0.0106 0.0060 'International Tables Vol C Tables 4.2.6.8 and 6.1.1.4'
P P 0.1023 0.0942 'International Tables Vol C Tables 4.2.6.8 and 6.1.1.4'
I I -0.4742 1.8119 'International Tables Vol C Tables 4.2.6.8 and 6.1.1.4'
Co Co 0.3494 0.9721 'International Tables Vol C Tables 4.2.6.8 and 6.1.1.4'

loop_
_geom_angle_atom_site_label_1
_geom_angle_atom_site_label_2
_geom_angle_atom_site_label_3
_geom_angle
_geom_angle_site_symmetry_1
_geom_angle_site_symmetry_3
_geom_angle_publ_flag
C23 Co1 C22 40.51(12) . . ?
C23 Co1 C21 67.45(12) . . ?
C22 Co1 C21 39.42(12) . . ?
C23 Co1 C24 40.42(12) . . ?
C22 Co1 C24 66.84(12) . . ?
C21 Co1 C24 66.32(12) . . ?
C23 Co1 C25 66.94(12) . . ?
C22 Co1 C25 66.38(12) . . ?
C21 Co1 C25 39.85(11) . . ?
C24 Co1 C25 38.70(12) . . ?
C23 Co1 P1 105.58(9) . . ?
C22 Co1 P1 90.97(9) . . ?
C21 Co1 P1 113.37(8) . . ?
C24 Co1 P1 145.26(10) . . ?
C25 Co1 P1 153.19(9) . . ?
C23 Co1 I2 95.69(9) . . ?
C22 Co1 I2 133.91(9) . . ?
C21 Co1 I2 154.56(8) . . ?
C24 Co1 I2 88.42(9) . . ?
C25 Co1 I2 116.92(9) . . ?
P1 Co1 I2 88.91(2) . . ?
C23 Co1 I1 155.66(9) . . ?
C22 Co1 I1 130.83(9) . . ?
C21 Co1 I1 94.59(8) . . ?
C24 Co1 I1 118.26(10) . . ?
C25 Co1 I1 88.73(9) . . ?
P1 Co1 I1 96.48(2) . . ?
I2 Co1 I1 94.882(14) . . ?
C9 P1 C15 105.56(12) . . ?
C9 P1 C1 103.42(12) . . ?
C15 P1 C1 105.57(13) . . ?
C9 P1 Co1 114.72(10) . . ?
C15 P1 Co1 112.20(9) . . ?
C1 P1 Co1 114.42(9) . . ?
C2 C1 P1 114.76(19) . . ?
C2 C1 H1A 108.6 . . ?
P1 C1 H1A 108.6 . . ?
C2 C1 H1B 108.6 . . ?
P1 C1 H1B 108.6 . . ?
H1A C1 H1B 107.6 . . ?
O1 C2 C3 120.9(3) . . ?
O1 C2 C1 120.1(3) . . ?
C3 C2 C1 119.0(2) . . ?
C4 C3 C8 118.6(3) . . ?
C4 C3 C2 123.7(3) . . ?
C8 C3 C2 117.7(3) . . ?
C5 C4 C3 120.9(3) . . ?
C5 C4 H4 119.6 . . ?
C3 C4 H4 119.6 . . ?
C4 C5 C6 119.8(3) . . ?
C4 C5 H5 120.1 . . ?
C6 C5 H5 120.1 . . ?
C7 C6 C5 120.1(3) . . ?
C7 C6 H6 119.9 . . ?
C5 C6 H6 119.9 . . ?
C6 C7 C8 120.6(3) . . ?
C6 C7 H7 119.7 . . ?
C8 C7 H7 119.7 . . ?
C7 C8 C3 120.0(3) . . ?
C7 C8 H8 120.0 . . ?
C3 C8 H8 120.0 . . ?
C14 C9 C10 119.2(2) . . ?
C14 C9 P1 122.0(2) . . ?
C10 C9 P1 118.5(2) . . ?
C11 C10 C9 120.3(3) . . ?
C11 C10 H10 119.9 . . ?
C9 C10 H10 119.9 . . ?
C12 C11 C10 120.2(3) . . ?
C12 C11 H11 119.9 . . ?
C10 C11 H11 119.9 . . ?
C13 C12 C11 120.3(3) . . ?
C13 C12 H12 119.9 . . ?
C11 C12 H12 119.9 . . ?
C12 C13 C14 120.1(3) . . ?
C12 C13 H13 119.9 . . ?
C14 C13 H13 119.9 . . ?
C9 C14 C13 120.0(3) . . ?
C9 C14 H14 120.0 . . ?
C13 C14 H14 120.0 . . ?
C20 C15 C16 118.5(3) . . ?
C20 C15 P1 118.9(2) . . ?
C16 C15 P1 122.3(2) . . ?
C17 C16 C15 120.1(3) . . ?
C17 C16 H16 119.9 . . ?
C15 C16 H16 119.9 . . ?
C18 C17 C16 120.9(3) . . ?
C18 C17 H17 119.5 . . ?
C16 C17 H17 119.5 . . ?
C17 C18 C19 119.7(3) . . ?
C17 C18 H18 120.2 . . ?
C19 C18 H18 120.2 . . ?
C18 C19 C20 120.0(3) . . ?
C18 C19 H19 120.0 . . ?
C20 C19 H19 120.0 . . ?
C15 C20 C19 120.7(3) . . ?
C15 C20 H20 119.6 . . ?
C19 C20 H20 119.6 . . ?
C22 C21 C25 107.9(3) . . ?
C22 C21 Co1 69.72(18) . . ?
C25 C21 Co1 71.04(16) . . ?
C22 C21 H21 126.1 . . ?
C25 C21 H21 126.1 . . ?
Co1 C21 H21 124.8 . . ?
C21 C22 C23 108.7(3) . . ?
C21 C22 Co1 70.86(17) . . ?
C23 C22 Co1 69.20(17) . . ?
C21 C22 H22 125.7 . . ?
C23 C22 H22 125.7 . . ?
Co1 C22 H22 125.9 . . ?
C22 C23 C24 106.7(3) . . ?
C22 C23 Co1 70.30(16) . . ?
C24 C23 Co1 71.65(17) . . ?
C22 C23 H23 126.6 . . ?
C24 C23 H23 126.6 . . ?
Co1 C23 H23 123.1 . . ?
C25 C24 C23 108.3(3) . . ?
C25 C24 Co1 70.86(17) . . ?
C23 C24 Co1 67.93(16) . . ?
C25 C24 H24 125.8 . . ?
C23 C24 H24 125.8 . . ?
Co1 C24 H24 126.9 . . ?
C24 C25 C21 108.4(3) . . ?
C24 C25 Co1 70.45(18) . . ?
C21 C25 Co1 69.12(16) . . ?
C24 C25 H25 125.8 . . ?
C21 C25 H25 125.8 . . ?
Co1 C25 H25 126.2 . . ?

loop_
_geom_bond_atom_site_label_1
_geom_bond_atom_site_label_2
_geom_bond_distance
_geom_bond_site_symmetry_2
_geom_bond_publ_flag
I1 Co1 2.5930(4) . ?
I2 Co1 2.5694(4) . ?
Co1 C23 2.048(3) . ?
Co1 C22 2.063(3) . ?
Co1 C21 2.078(3) . ?
Co1 C24 2.098(3) . ?
Co1 C25 2.103(3) . ?
Co1 P1 2.2307(8) . ?
P1 C9 1.818(3) . ?
P1 C15 1.821(3) . ?
P1 C1 1.846(3) . ?
O1 C2 1.207(3) . ?
C1 C2 1.513(4) . ?
C1 H1A 0.9900 . ?
C1 H1B 0.9900 . ?
C2 C3 1.494(4) . ?
C3 C4 1.390(4) . ?
C3 C8 1.398(4) . ?
C4 C5 1.380(4) . ?
C4 H4 0.9500 . ?
C5 C6 1.380(5) . ?
C5 H5 0.9500 . ?
C6 C7 1.371(5) . ?
C6 H6 0.9500 . ?
C7 C8 1.382(4) . ?
C7 H7 0.9500 . ?
C8 H8 0.9500 . ?
C9 C14 1.391(4) . ?
C9 C10 1.399(4) . ?
C10 C11 1.385(4) . ?
C10 H10 0.9500 . ?
C11 C12 1.382(4) . ?
C11 H11 0.9500 . ?
C12 C13 1.376(4) . ?
C12 H12 0.9500 . ?
C13 C14 1.399(4) . ?
C13 H13 0.9500 . ?
C14 H14 0.9500 . ?
C15 C20 1.388(4) . ?
C15 C16 1.399(4) . ?
C16 C17 1.386(4) . ?
C16 H16 0.9500 . ?
C17 C18 1.369(4) . ?
C17 H17 0.9500 . ?
C18 C19 1.382(4) . ?
C18 H18 0.9500 . ?
C19 C20 1.391(4) . ?
C19 H19 0.9500 . ?
C20 H20 0.9500 . ?
C21 C22 1.396(4) . ?
C21 C25 1.425(4) . ?
C21 H21 0.9500 . ?
C22 C23 1.423(4) . ?
C22 H22 0.9500 . ?
C23 C24 1.433(4) . ?
C23 H23 0.9500 . ?
C24 C25 1.392(4) . ?
C24 H24 0.9500 . ?
C25 H25 0.9500 . ?

loop_
_geom_torsion_atom_site_label_1
_geom_torsion_atom_site_label_2
_geom_torsion_atom_site_label_3
_geom_torsion_atom_site_label_4
_geom_torsion
_geom_torsion_site_symmetry_1
_geom_torsion_site_symmetry_2
_geom_torsion_site_symmetry_3
_geom_torsion_site_symmetry_4
_geom_torsion_publ_flag
C23 Co1 P1 C9 82.95(14) . . . . ?
C22 Co1 P1 C9 44.64(14) . . . . ?
C21 Co1 P1 C9 11.20(14) . . . . ?
C24 Co1 P1 C9 92.89(19) . . . . ?
C25 Co1 P1 C9 13.4(2) . . . . ?
I2 Co1 P1 C9 178.55(10) . . . . ?
I1 Co1 P1 C9 -86.66(10) . . . . ?
C23 Co1 P1 C15 -37.50(14) . . . . ?
C22 Co1 P1 C15 -75.81(13) . . . . ?
C21 Co1 P1 C15 -109.25(13) . . . . ?
C24 Co1 P1 C15 -27.56(19) . . . . ?
C25 Co1 P1 C15 -107.0(2) . . . . ?
I2 Co1 P1 C15 58.10(10) . . . . ?
I1 Co1 P1 C15 152.89(10) . . . . ?
C23 Co1 P1 C1 -157.74(13) . . . . ?
C22 Co1 P1 C1 163.95(13) . . . . ?
C21 Co1 P1 C1 130.51(13) . . . . ?
C24 Co1 P1 C1 -147.80(19) . . . . ?
C25 Co1 P1 C1 132.7(2) . . . . ?
I2 Co1 P1 C1 -62.14(9) . . . . ?
I1 Co1 P1 C1 32.65(9) . . . . ?
C9 P1 C1 C2 -42.6(2) . . . . ?
C15 P1 C1 C2 68.1(2) . . . . ?
Co1 P1 C1 C2 -168.07(17) . . . . ?
P1 C1 C2 O1 -90.4(3) . . . . ?
P1 C1 C2 C3 89.3(3) . . . . ?
O1 C2 C3 C4 -158.9(3) . . . . ?
C1 C2 C3 C4 21.4(4) . . . . ?
O1 C2 C3 C8 19.2(4) . . . . ?
C1 C2 C3 C8 -160.5(3) . . . . ?
C8 C3 C4 C5 -0.4(5) . . . . ?
C2 C3 C4 C5 177.7(3) . . . . ?
C3 C4 C5 C6 1.0(5) . . . . ?
C4 C5 C6 C7 -0.6(5) . . . . ?
C5 C6 C7 C8 -0.4(5) . . . . ?
C6 C7 C8 C3 1.0(5) . . . . ?
C4 C3 C8 C7 -0.6(4) . . . . ?
C2 C3 C8 C7 -178.8(3) . . . . ?
C15 P1 C9 C14 -24.9(3) . . . . ?
C1 P1 C9 C14 85.8(3) . . . . ?
Co1 P1 C9 C14 -148.9(2) . . . . ?
C15 P1 C9 C10 161.3(2) . . . . ?
C1 P1 C9 C10 -88.1(2) . . . . ?
Co1 P1 C9 C10 37.2(2) . . . . ?
C14 C9 C10 C11 -0.2(4) . . . . ?
P1 C9 C10 C11 173.9(2) . . . . ?
C9 C10 C11 C12 -0.2(4) . . . . ?
C10 C11 C12 C13 0.7(5) . . . . ?
C11 C12 C13 C14 -0.8(5) . . . . ?
C10 C9 C14 C13 0.1(4) . . . . ?
P1 C9 C14 C13 -173.7(2) . . . . ?
C12 C13 C14 C9 0.4(5) . . . . ?
C9 P1 C15 C20 -54.6(2) . . . . ?
C1 P1 C15 C20 -163.7(2) . . . . ?
Co1 P1 C15 C20 71.1(2) . . . . ?
C9 P1 C15 C16 132.3(2) . . . . ?
C1 P1 C15 C16 23.2(3) . . . . ?
Co1 P1 C15 C16 -102.0(2) . . . . ?
C20 C15 C16 C17 -0.8(4) . . . . ?
P1 C15 C16 C17 172.3(2) . . . . ?
C15 C16 C17 C18 -0.7(4) . . . . ?
C16 C17 C18 C19 1.3(5) . . . . ?
C17 C18 C19 C20 -0.4(5) . . . . ?
C16 C15 C20 C19 1.7(4) . . . . ?
P1 C15 C20 C19 -171.7(2) . . . . ?
C18 C19 C20 C15 -1.1(5) . . . . ?
C23 Co1 C21 C22 -37.68(17) . . . . ?
C24 Co1 C21 C22 -81.79(19) . . . . ?
C25 Co1 C21 C22 -118.2(3) . . . . ?
P1 Co1 C21 C22 60.21(18) . . . . ?
I2 Co1 C21 C22 -89.2(2) . . . . ?
I1 Co1 C21 C22 159.30(16) . . . . ?
C23 Co1 C21 C25 80.53(19) . . . . ?
C22 Co1 C21 C25 118.2(3) . . . . ?
C24 Co1 C21 C25 36.43(18) . . . . ?
P1 Co1 C21 C25 178.42(15) . . . . ?
I2 Co1 C21 C25 29.1(3) . . . . ?
I1 Co1 C21 C25 -82.49(17) . . . . ?
C25 C21 C22 C23 -2.1(3) . . . . ?
Co1 C21 C22 C23 59.1(2) . . . . ?
C25 C21 C22 Co1 -61.1(2) . . . . ?
C23 Co1 C22 C21 119.6(3) . . . . ?
C24 Co1 C22 C21 80.36(19) . . . . ?
C25 Co1 C22 C21 38.04(17) . . . . ?
P1 Co1 C22 C21 -127.18(16) . . . . ?
I2 Co1 C22 C21 143.40(14) . . . . ?
I1 Co1 C22 C21 -27.8(2) . . . . ?
C21 Co1 C22 C23 -119.6(3) . . . . ?
C24 Co1 C22 C23 -39.27(18) . . . . ?
C25 Co1 C22 C23 -81.59(19) . . . . ?
P1 Co1 C22 C23 113.19(18) . . . . ?
I2 Co1 C22 C23 23.8(2) . . . . ?
I1 Co1 C22 C23 -147.39(16) . . . . ?
C21 C22 C23 C24 2.7(3) . . . . ?
Co1 C22 C23 C24 62.8(2) . . . . ?
C21 C22 C23 Co1 -60.1(2) . . . . ?
C21 Co1 C23 C22 36.70(18) . . . . ?
C24 Co1 C23 C22 116.1(3) . . . . ?
C25 Co1 C23 C22 80.1(2) . . . . ?
P1 Co1 C23 C22 -72.58(18) . . . . ?
I2 Co1 C23 C22 -163.04(17) . . . . ?
I1 Co1 C23 C22 81.6(3) . . . . ?
C22 Co1 C23 C24 -116.1(3) . . . . ?
C21 Co1 C23 C24 -79.4(2) . . . . ?
C25 Co1 C23 C24 -36.06(19) . . . . ?
P1 Co1 C23 C24 171.27(16) . . . . ?
I2 Co1 C23 C24 80.81(18) . . . . ?
I1 Co1 C23 C24 -34.5(3) . . . . ?
C22 C23 C24 C25 -2.4(4) . . . . ?
Co1 C23 C24 C25 59.5(2) . . . . ?
C22 C23 C24 Co1 -61.9(2) . . . . ?
C23 Co1 C24 C25 -120.0(3) . . . . ?
C22 Co1 C24 C25 -80.6(2) . . . . ?
C21 Co1 C24 C25 -37.48(19) . . . . ?
P1 Co1 C24 C25 -134.83(18) . . . . ?
I2 Co1 C24 C25 139.36(19) . . . . ?
I1 Co1 C24 C25 44.7(2) . . . . ?
C22 Co1 C24 C23 39.36(19) . . . . ?
C21 Co1 C24 C23 82.5(2) . . . . ?
C25 Co1 C24 C23 120.0(3) . . . . ?
P1 Co1 C24 C23 -14.9(3) . . . . ?
I2 Co1 C24 C23 -100.68(18) . . . . ?
I1 Co1 C24 C23 164.63(16) . . . . ?
C23 C24 C25 C21 1.2(4) . . . . ?
Co1 C24 C25 C21 58.9(2) . . . . ?
C23 C24 C25 Co1 -57.7(2) . . . . ?
C22 C21 C25 C24 0.5(4) . . . . ?
Co1 C21 C25 C24 -59.7(2) . . . . ?
C22 C21 C25 Co1 60.3(2) . . . . ?
C23 Co1 C25 C24 37.6(2) . . . . ?
C22 Co1 C25 C24 81.9(2) . . . . ?
C21 Co1 C25 C24 119.6(3) . . . . ?
P1 Co1 C25 C24 116.4(2) . . . . ?
I2 Co1 C25 C24 -46.9(2) . . . . ?
I1 Co1 C25 C24 -141.73(19) . . . . ?
C23 Co1 C25 C21 -81.9(2) . . . . ?
C22 Co1 C25 C21 -37.64(18) . . . . ?
C24 Co1 C25 C21 -119.6(3) . . . . ?
P1 Co1 C25 C21 -3.2(3) . . . . ?
I2 Co1 C25 C21 -166.46(15) . . . . ?
I1 Co1 C25 C21 98.70(17) . . . . ?
